data_1001688
loop_
_publ_author_name
'Michel, C'
'Er Rakho, L'
'Hervieu, M'
'Pannetier, J'
'Raveau, B'

_publ_section_title
;
Ba La4 Cu5 O13+d, an oxygen-deficient perovskite built pu from corner-
sharing Cu O6 octahedra and Cu O5 pyramids
;
_journal_coden_ASTM JSSCBI
_journal_name_full 'Journal of Solid State Chemistry'
_journal_page_first 143
_journal_page_last 152
_journal_paper_doi 10.1016/0022-4596(87)90297-0
_journal_volume 68
_journal_year 1987
_chemical_formula_structural 'Ba La4 Cu5 O13.16'
_chemical_formula_sum 'Ba Cu5 La4 O13.16'
_chemical_name_systematic 'Barium lanthanum copper oxide (1/4/5/13.16)'
_space_group_IT_number 83
_symmetry_cell_setting tetragonal
_symmetry_Int_Tables_number 83
_symmetry_space_group_name_Hall '-P 4'
_symmetry_space_group_name_H-M 'P 4/m'
_cell_angle_alpha 90
_cell_angle_beta 90
_cell_angle_gamma 90
_cell_formula_units_Z 1
_cell_length_a 8.6475(1)
_cell_length_b 8.6475(1)
_cell_length_c 3.8594(1)
_cell_volume 288.6
_refine_ls_R_factor_all 0.044
_cod_database_code 1001688

loop_
_symmetry_equiv_pos_as_xyz
x,y,z
-x,-y,z
-y,x,z
y,-x,z
-x,-y,-z
x,y,-z
y,-x,-z
-y,x,-z

loop_
_atom_site_aniso_label
_atom_site_aniso_U_11
_atom_site_aniso_U_12
_atom_site_aniso_U_13
_atom_site_aniso_U_22
_atom_site_aniso_U_23
_atom_site_aniso_U_33
Ba1 0.0088(38) 0. 0. 0.0088(38) 0. 0.007(6)
O1 0.0260(44) 0. 0. 0.0260(44) 0. 0.0007(10)

loop_
_atom_site_label
_atom_site_type_symbol
_atom_site_symmetry_multiplicity
_atom_site_Wyckoff_symbol
_atom_site_fract_x
_atom_site_fract_y
_atom_site_fract_z
_atom_site_occupancy
_atom_site_attached_hydrogens
_atom_site_calc_flag
Ba1 Ba2+ 1 d 0.5 0.5 0.5 1. 0 d
La1 La3+ 4 k 0.1262(3) 0.2789(4) 0.5 1. 0 d
Cu1 Cu2+ 1 a 0. 0. 0. 1. 0 d
Cu2 Cu2+ 4 j 0.4154(4) 0.1718(3) 0. 1. 0 d
O1 O2- 1 b 0. 0. 0.5 1. 0 d
O2 O2- 2 e 0. 0.5 0. 0.06(2) 0 d
O3 O2- 4 j 0.2697(6) 0.3905(6) 0. 1. 0 d
O4 O2- 4 j 0.2267(6) 0.0650(6) 0. 1. 0 d
O5 O2- 4 k 0.4157(6) 0.1559(5) 0.5 1. 0 d

loop_
_atom_type_symbol
_atom_type_oxidation_number
Ba2+ 2.000
La3+ 3.000
Cu2+ 2.460
O2- -2.000
